data_4343818
loop_
_publ_author_name
'Burns, J.H.'

_publ_section_title
;
 Crystal structure of hexagonal sodium neodynium fluoride and related
 compounds
;
_journal_name_full 'Inorganic Chemistry'
_journal_page_first 881
_journal_page_last 886
_journal_volume 4
_journal_year 1965
_chemical_formula_sum 'F6 Na1.5 Nd1.5'
_chemical_name_systematic '(Na Nd F4)1.5'
_space_group_IT_number 174
_symmetry_space_group_name_Hall 'P -6'
_symmetry_space_group_name_H-M 'P -6'
_cell_angle_alpha 90
_cell_angle_beta 90
_cell_angle_gamma 120
_cell_formula_units_Z 1
_cell_length_a 6.1
_cell_length_b 6.1
_cell_length_c 3.711
_cell_volume 119.586
_citation_journal_id_ASTM INOCAJ
_cod_data_source_file Burns_INOCAJ_1965_1777.cif
_cod_data_source_block F6Na1.5Nd1.5
_cod_original_cell_volume 119.5863
_cod_database_code 4343818

loop_
_symmetry_equiv_pos_as_xyz
x,y,z
-x+y,-x,-z
-y,x-y,z
x,y,-z
-x+y,-x,z
-y,x-y,-z

loop_
_atom_site_label
_atom_site_type_symbol
_atom_site_fract_x
_atom_site_fract_y
_atom_site_fract_z
_atom_site_occupancy
_atom_site_U_iso_or_equiv
Na1 Na+1 0.6667 0.3333 0.5 0.5 0.0
Nd1 Nd+3 0 0 0 1 0.0
F1 F-1 0.6337 0.0429 0 1 0.0
Na2 Na+1 0.3333 0.6667 0.656 0.5 0.0
Nd2 Nd+3 0.6667 0.3333 0.5 0.5 0.0
F2 F-1 0.7339 0.7549 0.5 1 0.0
